data_4308944
loop_
_publ_author_name
'Benjamin R. Dible'
'Matthew S. Sigman'
'Atta M. Arif'

_publ_contact_author_address
;Department of Chemistry
University of Utah
315 South 1400 East
Salt Lake City, Utah 84112-8500
;
_publ_contact_author_email sigman@chem.utah.edu
_publ_contact_author_name 'Matthew S. Sigman'
_publ_contact_author_phone 801-585-0774
_publ_section_title
;
Oxygen-Induced Ligand Dehydrogenation of a Planar Bis-\m-Chloronickel(I)
Dimer Featuring an NHC Ligand
;
_journal_name_full 'Inorganic Chemistry'
_journal_page_first 3774
_journal_page_last 3776
_journal_paper_doi 10.1021/ic050445u
_journal_volume 44
_journal_year 2005
_chemical_formula_sum 'C54 H72 Cl2 N4 Ni2'
_chemical_formula_weight 965.48
_chemical_name_systematic
;
 ?
;
_space_group_IT_number 14
_symmetry_cell_setting monoclinic
_symmetry_space_group_name_Hall '-P 2yn'
_symmetry_space_group_name_H-M 'P 1 21/n 1'
_atom_sites_solution_hydrogens geom
_atom_sites_solution_primary direct
_atom_sites_solution_secondary difmap
_audit_creation_method SHELXL-97
_cell_angle_alpha 90.00
_cell_angle_beta 94.4164(7)
_cell_angle_gamma 90.00
_cell_formula_units_Z 4
_cell_length_a 18.2379(3)
_cell_length_b 15.2877(3)
_cell_length_c 18.8278(4)
_cell_measurement_reflns_used 11247
_cell_measurement_temperature 150(1)
_cell_measurement_theta_max 27.485
_cell_measurement_theta_min 1.018
_cell_volume 5233.90(17)
_computing_cell_refinement DENZO-SMN
_computing_data_collection 'Nonius COLLECT'
_computing_data_reduction DENZO-SMN
_computing_molecular_graphics 'WinGX, Ortep3'
_computing_structure_refinement 'SHELXL-97 (Sheldrick, 1997)'
_computing_structure_solution SIR97
_diffrn_ambient_temperature 150(1)
_diffrn_measured_fraction_theta_full 0.991
_diffrn_measured_fraction_theta_max 0.991
_diffrn_measurement_device_type 'Nonius KappaCCD Diffractometer'
_diffrn_measurement_method 'Phi plus Omega scan'
_diffrn_radiation_monochromator graphite
_diffrn_radiation_source 'fine-focus sealed tube'
_diffrn_radiation_type MoK\a
_diffrn_radiation_wavelength 0.71073
_diffrn_reflns_av_R_equivalents 0.0438
_diffrn_reflns_av_sigmaI/netI 0.0905
_diffrn_reflns_limit_h_max 23
_diffrn_reflns_limit_h_min -23
_diffrn_reflns_limit_k_max 19
_diffrn_reflns_limit_k_min -17
_diffrn_reflns_limit_l_max 24
_diffrn_reflns_limit_l_min -24
_diffrn_reflns_number 21301
_diffrn_reflns_theta_full 27.51
_diffrn_reflns_theta_max 27.51
_diffrn_reflns_theta_min 3.00
_exptl_absorpt_coefficient_mu 0.859
_exptl_absorpt_correction_T_max 0.9345
_exptl_absorpt_correction_T_min 0.7826
_exptl_absorpt_correction_type multi-scan
_exptl_absorpt_process_details 'DENZO-SMN (Otwinowski & Minor, 1997)'
_exptl_crystal_colour green
_exptl_crystal_density_diffrn 1.225
_exptl_crystal_density_method 'not measured'
_exptl_crystal_description plate
_exptl_crystal_F_000 2056
_exptl_crystal_size_max 0.30
_exptl_crystal_size_mid 0.25
_exptl_crystal_size_min 0.08
_refine_diff_density_max 0.702
_refine_diff_density_min -0.684
_refine_diff_density_rms 0.072
_refine_ls_extinction_coef 0.0026(3)
_refine_ls_extinction_expression Fc^*^=kFc[1+0.001xFc^2^\l^3^/sin(2\q)]^-1/4^
_refine_ls_extinction_method SHELXL
_refine_ls_goodness_of_fit_ref 1.016
_refine_ls_hydrogen_treatment mixed
_refine_ls_matrix_type full
_refine_ls_number_parameters 826
_refine_ls_number_reflns 11935
_refine_ls_number_restraints 0
_refine_ls_restrained_S_all 1.016
_refine_ls_R_factor_all 0.0934
_refine_ls_R_factor_gt 0.0499
_refine_ls_shift/su_max 0.001
_refine_ls_shift/su_mean 0.000
_refine_ls_structure_factor_coef Fsqd
_refine_ls_weighting_details 'calc w=1/[\s^2^(Fo^2^)+(0.0483P)^2^+1.3902P] where P=(Fo^2^+2Fc^2^)/3'
_refine_ls_weighting_scheme calc
_refine_ls_wR_factor_gt 0.1123
_refine_ls_wR_factor_ref 0.1339
_reflns_number_gt 7772
_reflns_number_total 11935
_reflns_threshold_expression >2sigma(I)
_cod_data_source_file ic050445usi20050420_115959_2.cif
_cod_data_source_block mss012
_cod_depositor_comments
;
The following automatic conversions were performed:
'_exptl_absorpt_correction_type' value 'Multi-scan' changed to
'multi-scan' according to
'/home/saulius/struct/CIF-dictionaries/cif_core.dic' dictionary named
'cif_core.dic' version 2.4.1 from 2010-06-29.

Automatic conversion script
Id: cif_fix_enum 1527 2010-12-29 10:47:43Z saulius 
;
_cod_original_sg_symbol_H-M 'P 21/n'
_cod_database_code 4308944

loop_
_symmetry_equiv_pos_as_xyz
'x, y, z'
'-x+1/2, y+1/2, -z+1/2'
'-x, -y, -z'
'x-1/2, -y-1/2, z-1/2'

loop_
_atom_site_label
_atom_site_type_symbol
_atom_site_fract_x
_atom_site_fract_y
_atom_site_fract_z
_atom_site_U_iso_or_equiv
_atom_site_adp_type
_atom_site_occupancy
_atom_site_symmetry_multiplicity
_atom_site_calc_flag
_atom_site_refinement_flags
_atom_site_disorder_assembly
_atom_site_disorder_group
Ni1 Ni 0.117462(19) 0.22456(2) 0.578920(19) 0.02972(11) Uani 1 1 d . . .
Ni2 Ni 0.230026(19) 0.23384(2) 0.509661(19) 0.03086(12) Uani 1 1 d . . .
Cl1 Cl 0.21601(4) 0.14205(5) 0.60082(4) 0.04080(19) Uani 1 1 d . . .
Cl2 Cl 0.12490(4) 0.30373(6) 0.48081(4) 0.0501(2) Uani 1 1 d . . .
N1 N -0.03120(12) 0.21334(13) 0.63492(11) 0.0249(5) Uani 1 1 d . . .
N2 N 0.03775(11) 0.31490(13) 0.68174(11) 0.0240(5) Uani 1 1 d . . .
N3 N 0.38263(12) 0.19822(14) 0.47844(12) 0.0288(5) Uani 1 1 d . . .
N4 N 0.33660(12) 0.30209(14) 0.41290(12) 0.0298(5) Uani 1 1 d . . .
C1 C -0.08498(15) 0.13158(17) 0.53091(15) 0.0319(6) Uani 1 1 d . . .
C2 C -0.10325(17) 0.05040(19) 0.50036(18) 0.0388(7) Uani 1 1 d . . .
C3 C -0.09069(18) -0.02634(19) 0.53823(18) 0.0409(7) Uani 1 1 d . . .
C4 C -0.06055(16) -0.02400(18) 0.60758(17) 0.0365(7) Uani 1 1 d . . .
C5 C -0.04128(15) 0.05453(17) 0.64088(15) 0.0307(6) Uani 1 1 d . . .
C6 C -0.05311(14) 0.13102(16) 0.60064(14) 0.0276(6) Uani 1 1 d . . .
C7 C -0.10248(18) 0.21616(19) 0.49072(17) 0.0380(7) Uani 1 1 d . . .
C8 C -0.0844(2) 0.2127(3) 0.4132(2) 0.0496(9) Uani 1 1 d . . .
C9 C -0.1828(2) 0.2403(3) 0.4963(2) 0.0570(10) Uani 1 1 d . . .
C10 C -0.00611(17) 0.05520(19) 0.71650(16) 0.0354(7) Uani 1 1 d . . .
C11 C 0.0703(2) 0.0140(2) 0.7206(2) 0.0480(8) Uani 1 1 d . . .
C12 C -0.0561(2) 0.0116(3) 0.7680(2) 0.0533(9) Uani 1 1 d . . .
C13 C -0.07287(16) 0.25801(18) 0.68244(16) 0.0312(6) Uani 1 1 d . . .
C14 C -0.02955(15) 0.32136(17) 0.71167(15) 0.0293(6) Uani 1 1 d . . .
C15 C 0.03795(14) 0.24757(16) 0.63318(13) 0.0235(5) Uani 1 1 d . . .
C16 C 0.10189(14) 0.36655(16) 0.70210(13) 0.0243(5) Uani 1 1 d . . .
C17 C 0.15542(14) 0.33058(16) 0.75128(14) 0.0266(6) Uani 1 1 d . . .
C18 C 0.21538(16) 0.38324(19) 0.77257(16) 0.0337(6) Uani 1 1 d . . .
C19 C 0.22166(17) 0.46721(19) 0.74611(17) 0.0376(7) Uani 1 1 d . . .
C20 C 0.16867(16) 0.49959(19) 0.69715(16) 0.0344(7) Uani 1 1 d . . .
C21 C 0.10795(15) 0.45005(17) 0.67282(14) 0.0285(6) Uani 1 1 d . . .
C22 C 0.14637(16) 0.24017(18) 0.78340(15) 0.0294(6) Uani 1 1 d . . .
C23 C 0.21849(18) 0.1918(2) 0.79959(19) 0.0388(7) Uani 1 1 d . . .
C24 C 0.1043(2) 0.2452(3) 0.8499(2) 0.0504(9) Uani 1 1 d . . .
C25 C 0.05035(17) 0.48720(18) 0.61849(16) 0.0344(7) Uani 1 1 d . . .
C26 C 0.0846(2) 0.5291(2) 0.55514(18) 0.0442(8) Uani 1 1 d . . .
C27 C 0.0012(2) 0.5535(2) 0.6529(2) 0.0467(8) Uani 1 1 d . . .
C28 C 0.41200(15) 0.15826(18) 0.60247(15) 0.0331(6) Uani 1 1 d . . .
C29 C 0.42131(18) 0.0929(2) 0.65377(18) 0.0435(8) Uani 1 1 d . . .
C30 C 0.41242(19) 0.0060(2) 0.63561(19) 0.0485(8) Uani 1 1 d . . .
C31 C 0.39380(19) -0.0179(2) 0.56625(19) 0.0446(8) Uani 1 1 d . . .
C32 C 0.38365(16) 0.04403(18) 0.51254(16) 0.0357(7) Uani 1 1 d . . .
C33 C 0.39299(14) 0.13182(16) 0.53272(14) 0.0279(6) Uani 1 1 d . . .
C34 C 0.42355(19) 0.2537(2) 0.62327(18) 0.0432(8) Uani 1 1 d . . .
C35 C 0.3801(3) 0.2794(3) 0.6856(3) 0.0769(15) Uani 1 1 d . . .
C36 C 0.5045(3) 0.2729(3) 0.6394(3) 0.1032(19) Uani 1 1 d . . .
H36A H 0.5311 0.2592 0.5976 0.155 Uiso 1 1 calc R . .
H36B H 0.5238 0.2369 0.6798 0.155 Uiso 1 1 calc R . .
H36C H 0.5110 0.3349 0.6514 0.155 Uiso 1 1 calc R . .
C37 C 0.3616(2) 0.0189(2) 0.43634(19) 0.0469(8) Uani 1 1 d . . .
C38 C 0.2795(2) 0.0076(4) 0.4242(3) 0.0732(13) Uani 1 1 d . . .
C39 C 0.4003(2) -0.0677(3) 0.4163(2) 0.0729(12) Uani 1 1 d . . .
H39A H 0.4528 -0.0643 0.4318 0.109 Uiso 1 1 calc R . .
H39B H 0.3943 -0.0760 0.3646 0.109 Uiso 1 1 calc R . .
H39C H 0.3781 -0.1171 0.4400 0.109 Uiso 1 1 calc R . .
C40 C 0.43703(17) 0.22548(19) 0.43580(16) 0.0344(7) Uani 1 1 d . . .
C41 C 0.40879(16) 0.2904(2) 0.39525(16) 0.0353(7) Uani 1 1 d . . .
C42 C 0.31889(14) 0.24536(17) 0.46554(14) 0.0268(6) Uani 1 1 d . . .
C43 C 0.28867(15) 0.37133(18) 0.38547(15) 0.0331(6) Uani 1 1 d . . .
C44 C 0.24269(17) 0.3560(2) 0.32405(17) 0.0397(7) Uani 1 1 d . . .
C45 C 0.1963(2) 0.4243(2) 0.3004(2) 0.0541(9) Uani 1 1 d . . .
C46 C 0.1974(2) 0.5034(3) 0.3358(2) 0.0594(10) Uani 1 1 d . . .
C47 C 0.2441(2) 0.5163(2) 0.3954(2) 0.0535(9) Uani 1 1 d . . .
C48 C 0.29191(17) 0.4510(2) 0.42215(17) 0.0411(7) Uani 1 1 d . . .
C49 C 0.24107(19) 0.2684(2) 0.28492(17) 0.0442(8) Uani 1 1 d . . .
C50 C 0.1829(3) 0.2071(3) 0.3118(2) 0.0623(11) Uani 1 1 d . . .
C51 C 0.2293(2) 0.2774(3) 0.2039(2) 0.0552(9) Uani 1 1 d . . .
C52 C 0.3428(2) 0.4667(2) 0.48850(19) 0.0483(8) Uani 1 1 d . . .
C53 C 0.2994(3) 0.4735(3) 0.5545(2) 0.0692(12) Uani 1 1 d . . .
C54 C 0.3915(3) 0.5470(3) 0.4815(3) 0.0765(13) Uani 1 1 d . . .
H2 H -0.1253(19) 0.050(2) 0.4522(19) 0.052(10) Uiso 1 1 d . . .
H3 H -0.1067(17) -0.083(2) 0.5158(16) 0.046(9) Uiso 1 1 d . . .
H4 H -0.0516(16) -0.0791(19) 0.6359(15) 0.039(8) Uiso 1 1 d . . .
H7 H -0.0731(18) 0.259(2) 0.5131(17) 0.047(9) Uiso 1 1 d . . .
H8A H -0.035(2) 0.196(3) 0.408(2) 0.073(13) Uiso 1 1 d . . .
H8B H -0.0969(19) 0.268(2) 0.3902(18) 0.055(10) Uiso 1 1 d . . .
H8C H -0.116(2) 0.168(2) 0.387(2) 0.066(11) Uiso 1 1 d . . .
H9A H -0.192(2) 0.296(3) 0.4721(19) 0.064(11) Uiso 1 1 d . . .
H9B H -0.214(2) 0.192(3) 0.4756(19) 0.063(12) Uiso 1 1 d . . .
H9C H -0.197(2) 0.239(3) 0.547(2) 0.082(13) Uiso 1 1 d . . .
H10 H -0.0014(15) 0.1129(19) 0.7326(15) 0.033(8) Uiso 1 1 d . . .
H11A H 0.106(2) 0.047(2) 0.681(2) 0.068(11) Uiso 1 1 d . . .
H11B H 0.0654(17) -0.048(2) 0.7085(17) 0.047(9) Uiso 1 1 d . . .
H11C H 0.093(2) 0.018(2) 0.771(2) 0.067(11) Uiso 1 1 d . . .
H12A H -0.064(2) -0.052(2) 0.7559(18) 0.062(11) Uiso 1 1 d . . .
H12B H -0.0311(18) 0.013(2) 0.8197(19) 0.050(9) Uiso 1 1 d . . .
H12C H -0.104(2) 0.035(2) 0.768(2) 0.068(12) Uiso 1 1 d . . .
H13 H -0.1211(17) 0.2416(17) 0.6891(15) 0.029(7) Uiso 1 1 d . . .
H14 H -0.0372(15) 0.3629(17) 0.7461(14) 0.028(7) Uiso 1 1 d . . .
H18 H 0.2508(18) 0.3615(19) 0.8045(16) 0.042(9) Uiso 1 1 d . . .
H19 H 0.2626(17) 0.5059(18) 0.7638(15) 0.037(8) Uiso 1 1 d . . .
H20 H 0.1717(15) 0.5546(19) 0.6796(14) 0.029(7) Uiso 1 1 d . . .
H22 H 0.1207(16) 0.2087(17) 0.7534(15) 0.029(8) Uiso 1 1 d . . .
H23A H 0.2077(17) 0.133(2) 0.8184(16) 0.045(9) Uiso 1 1 d . . .
H23B H 0.2497(18) 0.226(2) 0.8374(18) 0.046(9) Uiso 1 1 d . . .
H23C H 0.2455(17) 0.1839(18) 0.7569(17) 0.039(8) Uiso 1 1 d . . .
H24A H 0.0526(19) 0.276(2) 0.8354(17) 0.049(9) Uiso 1 1 d . . .
H24B H 0.0962(18) 0.184(2) 0.8680(18) 0.058(10) Uiso 1 1 d . . .
H24C H 0.130(2) 0.273(2) 0.884(2) 0.062(13) Uiso 1 1 d . . .
H25 H 0.0221(17) 0.4386(19) 0.5982(15) 0.040(8) Uiso 1 1 d . . .
H26A H 0.1177(18) 0.577(2) 0.5723(16) 0.046(9) Uiso 1 1 d . . .
H26B H 0.112(2) 0.487(2) 0.5273(19) 0.063(11) Uiso 1 1 d . . .
H26C H 0.047(2) 0.551(2) 0.5215(19) 0.057(10) Uiso 1 1 d . . .
H27A H -0.038(2) 0.575(2) 0.6193(19) 0.061(11) Uiso 1 1 d . . .
H27B H -0.0183(19) 0.531(2) 0.6925(19) 0.052(10) Uiso 1 1 d . . .
H27C H 0.0316(19) 0.603(2) 0.6727(17) 0.052(10) Uiso 1 1 d . . .
H29 H 0.434(2) 0.110(2) 0.702(2) 0.064(11) Uiso 1 1 d . . .
H30 H 0.4197(19) -0.041(2) 0.6759(19) 0.065(11) Uiso 1 1 d . . .
H31 H 0.3893(18) -0.081(2) 0.5536(17) 0.052(9) Uiso 1 1 d . . .
H34 H 0.410(2) 0.289(2) 0.583(2) 0.077(13) Uiso 1 1 d . . .
H35A H 0.325(3) 0.262(4) 0.677(3) 0.13(2) Uiso 1 1 d . . .
H35B H 0.387(2) 0.342(3) 0.691(2) 0.094(15) Uiso 1 1 d . . .
H35C H 0.406(3) 0.248(4) 0.731(3) 0.14(2) Uiso 1 1 d . . .
H37 H 0.385(2) 0.055(2) 0.396(2) 0.073(12) Uiso 1 1 d . . .
H38A H 0.271(2) -0.050(3) 0.449(2) 0.062(12) Uiso 1 1 d . . .
H38B H 0.262(2) -0.017(3) 0.380(2) 0.082(14) Uiso 1 1 d . . .
H38C H 0.258(3) 0.065(4) 0.433(3) 0.14(2) Uiso 1 1 d . . .
H40 H 0.4785(16) 0.2034(18) 0.4399(15) 0.029(8) Uiso 1 1 d . . .
H41 H 0.4262(16) 0.3253(19) 0.3598(16) 0.039(8) Uiso 1 1 d . . .
H45 H 0.163(2) 0.413(2) 0.2595(19) 0.063(11) Uiso 1 1 d . . .
H46 H 0.168(2) 0.551(3) 0.317(2) 0.078(13) Uiso 1 1 d . . .
H47 H 0.2462(18) 0.572(2) 0.4168(17) 0.048(9) Uiso 1 1 d . . .
H49 H 0.2906(18) 0.2392(19) 0.2937(16) 0.041(8) Uiso 1 1 d . . .
H50A H 0.181(2) 0.151(3) 0.286(2) 0.073(12) Uiso 1 1 d . . .
H50B H 0.136(2) 0.243(2) 0.2948(19) 0.055(10) Uiso 1 1 d . . .
H50C H 0.188(2) 0.198(3) 0.361(2) 0.079(14) Uiso 1 1 d . . .
H51A H 0.242(2) 0.216(3) 0.177(2) 0.091(14) Uiso 1 1 d . . .
H51B H 0.264(2) 0.325(2) 0.1823(19) 0.061(10) Uiso 1 1 d . . .
H51C H 0.177(3) 0.299(3) 0.189(2) 0.091(14) Uiso 1 1 d . . .
H52 H 0.3771(18) 0.419(2) 0.4937(17) 0.049(9) Uiso 1 1 d . . .
H53A H 0.274(2) 0.420(3) 0.5621(19) 0.064(12) Uiso 1 1 d . . .
H53B H 0.336(2) 0.483(3) 0.598(2) 0.078(13) Uiso 1 1 d . . .
H53C H 0.274(3) 0.534(3) 0.551(2) 0.098(16) Uiso 1 1 d . . .
H54A H 0.425(2) 0.553(3) 0.524(2) 0.081(14) Uiso 1 1 d . . .
H54B H 0.359(3) 0.608(4) 0.475(3) 0.121(19) Uiso 1 1 d . . .
H54C H 0.411(3) 0.547(3) 0.437(3) 0.090(16) Uiso 1 1 d . . .

loop_
_atom_site_aniso_label
_atom_site_aniso_U_11
_atom_site_aniso_U_22
_atom_site_aniso_U_33
_atom_site_aniso_U_23
_atom_site_aniso_U_13
_atom_site_aniso_U_12
Ni1 0.0250(2) 0.0339(2) 0.0310(2) -0.00726(15) 0.00715(15) -0.00268(14)
Ni2 0.0261(2) 0.0354(2) 0.0320(2) -0.00016(15) 0.00812(15) 0.00080(15)
Cl1 0.0352(4) 0.0474(4) 0.0402(4) 0.0127(3) 0.0054(3) 0.0061(3)
Cl2 0.0415(5) 0.0603(5) 0.0498(5) 0.0197(4) 0.0125(4) 0.0192(4)
N1 0.0227(11) 0.0240(10) 0.0282(12) -0.0016(9) 0.0031(9) -0.0015(9)
N2 0.0232(11) 0.0229(10) 0.0259(12) -0.0010(9) 0.0024(9) -0.0003(9)
N3 0.0272(12) 0.0313(11) 0.0287(12) 0.0020(9) 0.0064(10) 0.0031(9)
N4 0.0267(12) 0.0336(12) 0.0296(13) 0.0062(10) 0.0055(10) 0.0022(10)
C1 0.0287(15) 0.0305(14) 0.0363(16) -0.0017(12) 0.0003(12) -0.0031(11)
C2 0.0396(18) 0.0350(16) 0.0407(19) -0.0076(13) -0.0039(14) -0.0043(13)
C3 0.0401(18) 0.0298(15) 0.052(2) -0.0100(14) -0.0015(15) -0.0051(13)
C4 0.0352(16) 0.0241(14) 0.0499(19) 0.0018(13) 0.0004(14) -0.0015(12)
C5 0.0261(14) 0.0280(14) 0.0380(16) -0.0010(12) 0.0018(12) -0.0023(11)
C6 0.0223(13) 0.0253(13) 0.0349(16) -0.0038(11) -0.0006(11) -0.0047(10)
C7 0.0408(18) 0.0359(16) 0.0361(17) -0.0011(13) -0.0041(14) -0.0022(13)
C8 0.060(2) 0.045(2) 0.045(2) 0.0050(16) 0.0091(18) 0.0053(18)
C9 0.059(2) 0.056(2) 0.057(2) 0.019(2) 0.012(2) 0.022(2)
C10 0.0405(17) 0.0256(14) 0.0397(17) 0.0015(12) 0.0010(13) -0.0014(13)
C11 0.050(2) 0.048(2) 0.044(2) 0.0021(16) -0.0087(17) 0.0101(16)
C12 0.065(3) 0.052(2) 0.044(2) 0.0033(17) 0.0118(19) -0.0087(19)
C13 0.0227(14) 0.0317(14) 0.0398(17) -0.0031(12) 0.0065(12) -0.0007(12)
C14 0.0268(14) 0.0291(14) 0.0327(16) -0.0048(12) 0.0071(12) 0.0042(11)
C15 0.0238(13) 0.0246(12) 0.0217(13) -0.0009(10) -0.0006(10) -0.0012(10)
C16 0.0222(13) 0.0265(12) 0.0246(14) -0.0053(10) 0.0043(10) -0.0014(10)
C17 0.0248(14) 0.0271(13) 0.0280(14) -0.0025(11) 0.0027(11) 0.0029(11)
C18 0.0257(15) 0.0380(16) 0.0364(17) 0.0001(13) -0.0031(13) -0.0004(12)
C19 0.0319(16) 0.0365(16) 0.0433(18) -0.0016(13) -0.0047(13) -0.0103(13)
C20 0.0351(16) 0.0296(15) 0.0381(17) 0.0047(13) -0.0002(13) -0.0073(12)
C21 0.0311(15) 0.0280(13) 0.0264(14) 0.0008(11) 0.0029(11) -0.0014(11)
C22 0.0283(15) 0.0279(14) 0.0310(15) -0.0020(12) -0.0035(12) 0.0009(12)
C23 0.0381(18) 0.0358(17) 0.0425(19) 0.0031(14) 0.0022(15) 0.0078(14)
C24 0.057(2) 0.0425(19) 0.054(2) 0.0157(18) 0.0229(19) 0.0114(18)
C25 0.0385(17) 0.0302(14) 0.0332(16) 0.0046(12) -0.0058(13) -0.0052(13)
C26 0.062(2) 0.0369(17) 0.0329(18) 0.0063(14) -0.0039(17) -0.0086(17)
C27 0.041(2) 0.051(2) 0.048(2) 0.0128(17) -0.0002(17) 0.0093(16)
C28 0.0294(15) 0.0375(15) 0.0324(16) 0.0021(12) 0.0033(12) 0.0025(12)
C29 0.048(2) 0.0513(19) 0.0311(18) 0.0070(15) 0.0015(15) 0.0016(15)
C30 0.053(2) 0.0432(18) 0.050(2) 0.0180(16) 0.0059(16) 0.0011(15)
C31 0.053(2) 0.0296(15) 0.053(2) 0.0069(14) 0.0135(16) 0.0015(14)
C32 0.0358(16) 0.0351(15) 0.0367(17) -0.0005(13) 0.0069(13) -0.0024(12)
C33 0.0259(14) 0.0286(13) 0.0298(15) 0.0050(11) 0.0056(11) 0.0032(11)
C34 0.055(2) 0.0391(16) 0.0352(18) -0.0037(14) 0.0015(15) -0.0040(15)
C35 0.090(4) 0.061(3) 0.084(4) -0.035(3) 0.039(3) -0.015(3)
C36 0.070(3) 0.071(3) 0.173(6) -0.046(3) 0.034(3) -0.032(2)
C37 0.051(2) 0.0456(18) 0.044(2) -0.0083(15) 0.0041(16) -0.0101(16)
C38 0.053(3) 0.084(3) 0.080(3) -0.028(3) -0.014(2) 0.010(2)
C39 0.055(2) 0.085(3) 0.077(3) -0.037(2) -0.003(2) 0.015(2)
C40 0.0238(15) 0.0423(17) 0.0381(17) 0.0069(13) 0.0098(13) 0.0051(13)
C41 0.0300(16) 0.0457(17) 0.0315(16) 0.0095(13) 0.0095(13) 0.0010(13)
C42 0.0247(14) 0.0304(13) 0.0252(14) 0.0015(11) 0.0012(11) -0.0009(11)
C43 0.0297(15) 0.0362(15) 0.0340(16) 0.0101(12) 0.0061(12) 0.0056(12)
C44 0.0326(16) 0.0461(17) 0.0405(18) 0.0129(14) 0.0044(13) 0.0051(13)
C45 0.044(2) 0.059(2) 0.058(2) 0.0141(18) -0.0061(18) 0.0121(17)
C46 0.056(2) 0.052(2) 0.070(3) 0.0174(19) 0.001(2) 0.0198(18)
C47 0.062(2) 0.0386(19) 0.060(2) 0.0071(17) 0.0090(19) 0.0136(17)
C48 0.0415(18) 0.0394(16) 0.0434(18) 0.0078(14) 0.0094(14) 0.0044(14)
C49 0.0418(19) 0.0502(19) 0.0396(18) 0.0044(15) -0.0040(15) 0.0047(15)
C50 0.072(3) 0.064(3) 0.051(3) -0.003(2) 0.004(2) -0.017(2)
C51 0.043(2) 0.078(3) 0.045(2) 0.0051(19) 0.0028(17) 0.012(2)
C52 0.051(2) 0.0408(18) 0.054(2) -0.0079(15) 0.0054(17) 0.0058(16)
C53 0.078(3) 0.075(3) 0.055(3) -0.009(2) 0.009(2) -0.007(3)
C54 0.077(3) 0.075(3) 0.077(4) -0.005(3) 0.002(3) -0.020(3)

loop_
_atom_type_symbol
_atom_type_description
_atom_type_scat_dispersion_real
_atom_type_scat_dispersion_imag
_atom_type_scat_source
C C 0.0033 0.0016 'International Tables Vol C Tables 4.2.6.8 and 6.1.1.4'
H H 0.0000 0.0000 'International Tables Vol C Tables 4.2.6.8 and 6.1.1.4'
N N 0.0061 0.0033 'International Tables Vol C Tables 4.2.6.8 and 6.1.1.4'
Cl Cl 0.1484 0.1585 'International Tables Vol C Tables 4.2.6.8 and 6.1.1.4'
Ni Ni 0.3393 1.1124 'International Tables Vol C Tables 4.2.6.8 and 6.1.1.4'

loop_
_geom_angle_atom_site_label_1
_geom_angle_atom_site_label_2
_geom_angle_atom_site_label_3
_geom_angle
_geom_angle_site_symmetry_1
_geom_angle_site_symmetry_3
_geom_angle_publ_flag
C15 Ni1 Cl1 131.26(8) . . ?
C15 Ni1 Cl2 116.82(8) . . ?
Cl1 Ni1 Cl2 111.44(3) . . ?
C15 Ni1 Ni2 165.70(8) . . ?
Cl1 Ni1 Ni2 56.28(2) . . ?
Cl2 Ni1 Ni2 55.56(2) . . ?
C42 Ni2 Cl2 126.96(8) . . ?
C42 Ni2 Cl1 123.17(8) . . ?
Cl2 Ni2 Cl1 109.86(3) . . ?
C42 Ni2 Ni1 174.63(8) . . ?
Cl2 Ni2 Ni1 55.41(2) . . ?
Cl1 Ni2 Ni1 54.85(2) . . ?
Ni1 Cl1 Ni2 68.87(2) . . ?
Ni1 Cl2 Ni2 69.03(3) . . ?
C15 N1 C13 112.1(2) . . ?
C15 N1 C6 122.8(2) . . ?
C13 N1 C6 124.2(2) . . ?
C15 N2 C14 111.7(2) . . ?
C15 N2 C16 122.9(2) . . ?
C14 N2 C16 125.2(2) . . ?
C42 N3 C40 111.9(2) . . ?
C42 N3 C33 123.9(2) . . ?
C40 N3 C33 124.1(2) . . ?
C42 N4 C41 111.7(2) . . ?
C42 N4 C43 123.5(2) . . ?
C41 N4 C43 124.4(2) . . ?
C6 C1 C2 116.8(3) . . ?
C6 C1 C7 122.0(2) . . ?
C2 C1 C7 121.1(3) . . ?
C3 C2 C1 121.1(3) . . ?
C3 C2 H2 121.2(19) . . ?
C1 C2 H2 118(2) . . ?
C4 C3 C2 120.3(3) . . ?
C4 C3 H3 120.3(17) . . ?
C2 C3 H3 119.3(17) . . ?
C3 C4 C5 121.3(3) . . ?
C3 C4 H4 121.2(16) . . ?
C5 C4 H4 117.5(16) . . ?
C4 C5 C6 117.1(3) . . ?
C4 C5 C10 120.3(3) . . ?
C6 C5 C10 122.6(2) . . ?
C1 C6 C5 123.4(2) . . ?
C1 C6 N1 119.5(2) . . ?
C5 C6 N1 117.1(2) . . ?
C1 C7 C8 113.3(3) . . ?
C1 C7 C9 109.8(3) . . ?
C8 C7 C9 110.8(3) . . ?
C1 C7 H7 106.4(19) . . ?
C8 C7 H7 107(2) . . ?
C9 C7 H7 109(2) . . ?
C7 C8 H8A 113(2) . . ?
C7 C8 H8B 110(2) . . ?
H8A C8 H8B 112(3) . . ?
C7 C8 H8C 110(2) . . ?
H8A C8 H8C 106(3) . . ?
H8B C8 H8C 106(3) . . ?
C7 C9 H9A 108(2) . . ?
C7 C9 H9B 108(2) . . ?
H9A C9 H9B 113(3) . . ?
C7 C9 H9C 113(2) . . ?
H9A C9 H9C 115(3) . . ?
H9B C9 H9C 100(3) . . ?
C5 C10 C11 111.3(3) . . ?
C5 C10 C12 111.2(3) . . ?
C11 C10 C12 111.9(3) . . ?
C5 C10 H10 109.4(17) . . ?
C11 C10 H10 108.2(18) . . ?
C12 C10 H10 104.4(18) . . ?
C10 C11 H11A 110.5(18) . . ?
C10 C11 H11B 108.8(19) . . ?
H11A C11 H11B 109(3) . . ?
C10 C11 H11C 110(2) . . ?
H11A C11 H11C 111(3) . . ?
H11B C11 H11C 107(3) . . ?
C10 C12 H12A 111(2) . . ?
C10 C12 H12B 110.0(19) . . ?
H12A C12 H12B 106(3) . . ?
C10 C12 H12C 116(2) . . ?
H12A C12 H12C 104(3) . . ?
H12B C12 H12C 109(3) . . ?
C14 C13 N1 106.5(2) . . ?
C14 C13 H13 132.2(17) . . ?
N1 C13 H13 121.3(17) . . ?
C13 C14 N2 107.0(2) . . ?
C13 C14 H14 131.9(17) . . ?
N2 C14 H14 121.1(17) . . ?
N1 C15 N2 102.7(2) . . ?
N1 C15 Ni1 134.10(18) . . ?
N2 C15 Ni1 123.03(18) . . ?
C21 C16 C17 123.0(2) . . ?
C21 C16 N2 118.9(2) . . ?
C17 C16 N2 118.1(2) . . ?
C18 C17 C16 117.0(2) . . ?
C18 C17 C22 121.2(2) . . ?
C16 C17 C22 121.7(2) . . ?
C19 C18 C17 121.2(3) . . ?
C19 C18 H18 120.1(19) . . ?
C17 C18 H18 118.8(19) . . ?
C20 C19 C18 120.1(3) . . ?
C20 C19 H19 118.9(16) . . ?
C18 C19 H19 120.9(16) . . ?
C19 C20 C21 121.7(3) . . ?
C19 C20 H20 121.2(18) . . ?
C21 C20 H20 117.1(17) . . ?
C20 C21 C16 116.9(2) . . ?
C20 C21 C25 120.7(2) . . ?
C16 C21 C25 122.4(2) . . ?
C23 C22 C24 110.1(3) . . ?
C23 C22 C17 113.8(2) . . ?
C24 C22 C17 111.0(2) . . ?
C23 C22 H22 106.3(19) . . ?
C24 C22 H22 107(2) . . ?
C17 C22 H22 108.7(19) . . ?
C22 C23 H23A 108.7(18) . . ?
C22 C23 H23B 108.3(18) . . ?
H23A C23 H23B 110(2) . . ?
C22 C23 H23C 112.1(18) . . ?
H23A C23 H23C 108(2) . . ?
H23B C23 H23C 110(3) . . ?
C22 C24 H24A 107.6(18) . . ?
C22 C24 H24B 109.0(19) . . ?
H24A C24 H24B 110(3) . . ?
C22 C24 H24C 110(3) . . ?
H24A C24 H24C 113(3) . . ?
H24B C24 H24C 107(3) . . ?
C21 C25 C26 112.3(3) . . ?
C21 C25 C27 111.1(3) . . ?
C26 C25 C27 109.9(3) . . ?
C21 C25 H25 107.4(17) . . ?
C26 C25 H25 104.6(18) . . ?
C27 C25 H25 111.4(19) . . ?
C25 C26 H26A 109.4(18) . . ?
C25 C26 H26B 113(2) . . ?
H26A C26 H26B 109(3) . . ?
C25 C26 H26C 110(2) . . ?
H26A C26 H26C 111(3) . . ?
H26B C26 H26C 104(3) . . ?
C25 C27 H27A 112(2) . . ?
C25 C27 H27B 112(2) . . ?
H27A C27 H27B 110(3) . . ?
C25 C27 H27C 110(2) . . ?
H27A C27 H27C 111(3) . . ?
H27B C27 H27C 103(3) . . ?
C29 C28 C33 117.0(3) . . ?
C29 C28 C34 120.2(3) . . ?
C33 C28 C34 122.7(2) . . ?
C30 C29 C28 121.0(3) . . ?
C30 C29 H29 121(2) . . ?
C28 C29 H29 118(2) . . ?
C31 C30 C29 120.5(3) . . ?
C31 C30 H30 121(2) . . ?
C29 C30 H30 118(2) . . ?
C30 C31 C32 121.4(3) . . ?
C30 C31 H31 119.6(19) . . ?
C32 C31 H31 119.0(19) . . ?
C31 C32 C33 116.7(3) . . ?
C31 C32 C37 122.0(3) . . ?
C33 C32 C37 121.3(3) . . ?
C28 C33 C32 123.4(2) . . ?
C28 C33 N3 118.3(2) . . ?
C32 C33 N3 118.4(2) . . ?
C36 C34 C35 110.8(4) . . ?
C36 C34 C28 110.5(3) . . ?
C35 C34 C28 112.2(3) . . ?
C36 C34 H34 104(2) . . ?
C35 C34 H34 111(3) . . ?
C28 C34 H34 109(2) . . ?
C34 C35 H35A 112(3) . . ?
C34 C35 H35B 106(3) . . ?
H35A C35 H35B 112(4) . . ?
C34 C35 H35C 106(3) . . ?
H35A C35 H35C 112(4) . . ?
H35B C35 H35C 108(4) . . ?
C34 C36 H36A 109.5 . . ?
C34 C36 H36B 109.5 . . ?
H36A C36 H36B 109.5 . . ?
C34 C36 H36C 109.5 . . ?
H36A C36 H36C 109.5 . . ?
H36B C36 H36C 109.5 . . ?
C38 C37 C32 111.3(3) . . ?
C38 C37 C39 109.2(3) . . ?
C32 C37 C39 110.7(3) . . ?
C38 C37 H37 114(2) . . ?
C32 C37 H37 117(2) . . ?
C39 C37 H37 93(2) . . ?
C37 C38 H38A 103(2) . . ?
C37 C38 H38B 117(3) . . ?
H38A C38 H38B 90(3) . . ?
C37 C38 H38C 106(3) . . ?
H38A C38 H38C 128(4) . . ?
H38B C38 H38C 114(4) . . ?
C37 C39 H39A 109.5 . . ?
C37 C39 H39B 109.5 . . ?
H39A C39 H39B 109.5 . . ?
C37 C39 H39C 109.5 . . ?
H39A C39 H39C 109.5 . . ?
H39B C39 H39C 109.5 . . ?
C41 C40 N3 107.1(3) . . ?
C41 C40 H40 132(2) . . ?
N3 C40 H40 121(2) . . ?
C40 C41 N4 106.8(3) . . ?
C40 C41 H41 134.6(19) . . ?
N4 C41 H41 118.6(19) . . ?
N3 C42 N4 102.5(2) . . ?
N3 C42 Ni2 128.14(19) . . ?
N4 C42 Ni2 129.38(19) . . ?
C44 C43 C48 123.7(3) . . ?
C44 C43 N4 118.8(3) . . ?
C48 C43 N4 117.4(3) . . ?
C43 C44 C45 116.7(3) . . ?
C43 C44 C49 122.3(3) . . ?
C45 C44 C49 120.9(3) . . ?
C46 C45 C44 121.0(4) . . ?
C46 C45 H45 122(2) . . ?
C44 C45 H45 116(2) . . ?
C47 C46 C45 120.5(3) . . ?
C47 C46 H46 119(2) . . ?
C45 C46 H46 120(2) . . ?
C46 C47 C48 121.6(4) . . ?
C46 C47 H47 119(2) . . ?
C48 C47 H47 119(2) . . ?
C47 C48 C43 116.3(3) . . ?
C47 C48 C52 120.7(3) . . ?
C43 C48 C52 123.0(3) . . ?
C44 C49 C51 113.4(3) . . ?
C44 C49 C50 111.4(3) . . ?
C51 C49 C50 109.7(3) . . ?
C44 C49 H49 108.9(17) . . ?
C51 C49 H49 105.0(18) . . ?
C50 C49 H49 108.0(17) . . ?
C49 C50 H50A 111(2) . . ?
C49 C50 H50B 99(2) . . ?
H50A C50 H50B 108(3) . . ?
C49 C50 H50C 114(3) . . ?
H50A C50 H50C 111(3) . . ?
H50B C50 H50C 113(3) . . ?
C49 C51 H51A 112(2) . . ?
C49 C51 H51B 113.6(19) . . ?
H51A C51 H51B 104(3) . . ?
C49 C51 H51C 111(2) . . ?
H51A C51 H51C 111(3) . . ?
H51B C51 H51C 104(3) . . ?
C48 C52 C54 112.3(3) . . ?
C48 C52 C53 111.0(3) . . ?
C54 C52 C53 110.9(4) . . ?
C48 C52 H52 108.5(19) . . ?
C54 C52 H52 104(2) . . ?
C53 C52 H52 110(2) . . ?
C52 C53 H53A 110(2) . . ?
C52 C53 H53B 108(2) . . ?
H53A C53 H53B 108(3) . . ?
C52 C53 H53C 105(3) . . ?
H53A C53 H53C 124(4) . . ?
H53B C53 H53C 101(3) . . ?
C52 C54 H54A 109(3) . . ?
C52 C54 H54B 112(3) . . ?
H54A C54 H54B 108(4) . . ?
C52 C54 H54C 110(3) . . ?
H54A C54 H54C 118(4) . . ?
H54B C54 H54C 99(4) . . ?

loop_
_geom_bond_atom_site_label_1
_geom_bond_atom_site_label_2
_geom_bond_distance
_geom_bond_site_symmetry_2
_geom_bond_publ_flag
Ni1 C15 1.871(3) . ?
Ni1 Cl1 2.2084(8) . ?
Ni1 Cl2 2.2212(9) . ?
Ni1 Ni2 2.5194(5) . ?
Ni2 C42 1.885(3) . ?
Ni2 Cl2 2.2254(8) . ?
Ni2 Cl1 2.2467(8) . ?
N1 C15 1.368(3) . ?
N1 C13 1.396(3) . ?
N1 C6 1.456(3) . ?
N2 C15 1.377(3) . ?
N2 C14 1.393(3) . ?
N2 C16 1.439(3) . ?
N3 C42 1.373(3) . ?
N3 C40 1.388(4) . ?
N3 C33 1.443(3) . ?
N4 C42 1.374(3) . ?
N4 C41 1.394(4) . ?
N4 C43 1.443(3) . ?
C1 C6 1.394(4) . ?
C1 C2 1.397(4) . ?
C1 C7 1.520(4) . ?
C2 C3 1.383(4) . ?
C2 H2 0.96(3) . ?
C3 C4 1.378(4) . ?
C3 H3 1.00(3) . ?
C4 C5 1.387(4) . ?
C4 H4 1.00(3) . ?
C5 C6 1.401(4) . ?
C5 C10 1.516(4) . ?
C7 C8 1.521(5) . ?
C7 C9 1.522(5) . ?
C7 H7 0.93(3) . ?
C8 H8A 0.95(4) . ?
C8 H8B 0.98(4) . ?
C8 H8C 1.00(4) . ?
C9 H9A 0.97(4) . ?
C9 H9B 0.99(4) . ?
C9 H9C 1.02(4) . ?
C10 C11 1.525(4) . ?
C10 C12 1.534(5) . ?
C10 H10 0.93(3) . ?
C11 H11A 1.14(4) . ?
C11 H11B 0.97(3) . ?
C11 H11C 1.00(4) . ?
C12 H12A 1.00(4) . ?
C12 H12B 1.04(3) . ?
C12 H12C 0.95(4) . ?
C13 C14 1.341(4) . ?
C13 H13 0.93(3) . ?
C14 H14 0.92(3) . ?
C16 C21 1.398(4) . ?
C16 C17 1.405(4) . ?
C17 C18 1.392(4) . ?
C17 C22 1.523(4) . ?
C18 C19 1.385(4) . ?
C18 H18 0.91(3) . ?
C19 C20 1.375(4) . ?
C19 H19 0.99(3) . ?
C20 C21 1.390(4) . ?
C20 H20 0.91(3) . ?
C21 C25 1.519(4) . ?
C22 C23 1.520(4) . ?
C22 C24 1.520(4) . ?
C22 H22 0.85(3) . ?
C23 H23A 1.00(3) . ?
C23 H23B 1.02(3) . ?
C23 H23C 0.98(3) . ?
C24 H24A 1.07(3) . ?
C24 H24B 1.01(4) . ?
C24 H24C 0.88(4) . ?
C25 C26 1.529(4) . ?
C25 C27 1.529(5) . ?
C25 H25 0.97(3) . ?
C26 H26A 0.99(3) . ?
C26 H26B 1.00(4) . ?
C26 H26C 0.96(4) . ?
C27 H27A 0.97(4) . ?
C27 H27B 0.92(4) . ?
C27 H27C 0.99(3) . ?
C28 C29 1.391(4) . ?
C28 C33 1.392(4) . ?
C28 C34 1.521(4) . ?
C29 C30 1.378(5) . ?
C29 H29 0.96(4) . ?
C30 C31 1.373(5) . ?
C30 H30 1.04(4) . ?
C31 C32 1.387(4) . ?
C31 H31 1.00(3) . ?
C32 C33 1.402(4) . ?
C32 C37 1.510(4) . ?
C34 C36 1.513(6) . ?
C34 C35 1.517(5) . ?
C34 H34 0.95(4) . ?
C35 H35A 1.04(6) . ?
C35 H35B 0.97(5) . ?
C35 H35C 1.06(6) . ?
C36 H36A 0.9800 . ?
C36 H36B 0.9800 . ?
C36 H36C 0.9800 . ?
C37 C38 1.506(5) . ?
C37 C39 1.559(5) . ?
C37 H37 1.05(4) . ?
C38 H38A 1.01(4) . ?
C38 H38B 0.94(4) . ?
C38 H38C 0.99(6) . ?
C39 H39A 0.9800 . ?
C39 H39B 0.9800 . ?
C39 H39C 0.9800 . ?
C40 C41 1.332(4) . ?
C40 H40 0.83(3) . ?
C41 H41 0.93(3) . ?
C43 C44 1.395(4) . ?
C43 C48 1.399(4) . ?
C44 C45 1.395(4) . ?
C44 C49 1.528(4) . ?
C45 C46 1.379(5) . ?
C45 H45 0.96(4) . ?
C46 C47 1.370(5) . ?
C46 H46 0.95(4) . ?
C47 C48 1.394(4) . ?
C47 H47 0.94(3) . ?
C48 C52 1.516(5) . ?
C49 C51 1.530(5) . ?
C49 C50 1.531(5) . ?
C49 H49 1.01(3) . ?
C50 H50A 0.98(4) . ?
C50 H50B 1.05(4) . ?
C50 H50C 0.94(4) . ?
C51 H51A 1.09(4) . ?
C51 H51B 1.06(4) . ?
C51 H51C 1.02(5) . ?
C52 C54 1.528(6) . ?
C52 C53 1.528(5) . ?
C52 H52 0.96(3) . ?
C53 H53A 0.95(4) . ?
C53 H53B 1.03(4) . ?
C53 H53C 1.03(5) . ?
C54 H54A 0.97(4) . ?
C54 H54B 1.10(6) . ?
C54 H54C 0.93(5) . ?

loop_
_geom_torsion_atom_site_label_1
_geom_torsion_atom_site_label_2
_geom_torsion_atom_site_label_3
_geom_torsion_atom_site_label_4
_geom_torsion
_geom_torsion_site_symmetry_1
_geom_torsion_site_symmetry_2
_geom_torsion_site_symmetry_3
_geom_torsion_site_symmetry_4
_geom_torsion_publ_flag
C15 Ni1 Ni2 C42 56.3(9) . . . . ?
Cl1 Ni1 Ni2 C42 -70.0(9) . . . . ?
Cl2 Ni1 Ni2 C42 117.9(9) . . . . ?
C15 Ni1 Ni2 Cl2 -61.7(3) . . . . ?
Cl1 Ni1 Ni2 Cl2 172.03(4) . . . . ?
C15 Ni1 Ni2 Cl1 126.3(3) . . . . ?
Cl2 Ni1 Ni2 Cl1 -172.03(4) . . . . ?
C15 Ni1 Cl1 Ni2 -164.64(10) . . . . ?
Cl2 Ni1 Cl1 Ni2 7.05(4) . . . . ?
C42 Ni2 Cl1 Ni1 173.97(10) . . . . ?
Cl2 Ni2 Cl1 Ni1 -6.97(4) . . . . ?
C15 Ni1 Cl2 Ni2 165.90(8) . . . . ?
Cl1 Ni1 Cl2 Ni2 -7.11(4) . . . . ?
C42 Ni2 Cl2 Ni1 -174.06(10) . . . . ?
Cl1 Ni2 Cl2 Ni1 6.92(4) . . . . ?
C6 C1 C2 C3 0.6(4) . . . . ?
C7 C1 C2 C3 -176.7(3) . . . . ?
C1 C2 C3 C4 0.8(5) . . . . ?
C2 C3 C4 C5 -0.8(5) . . . . ?
C3 C4 C5 C6 -0.6(4) . . . . ?
C3 C4 C5 C10 -178.2(3) . . . . ?
C2 C1 C6 C5 -2.1(4) . . . . ?
C7 C1 C6 C5 175.2(3) . . . . ?
C2 C1 C6 N1 178.6(3) . . . . ?
C7 C1 C6 N1 -4.2(4) . . . . ?
C4 C5 C6 C1 2.2(4) . . . . ?
C10 C5 C6 C1 179.6(3) . . . . ?
C4 C5 C6 N1 -178.5(2) . . . . ?
C10 C5 C6 N1 -1.0(4) . . . . ?
C15 N1 C6 C1 -92.1(3) . . . . ?
C13 N1 C6 C1 99.2(3) . . . . ?
C15 N1 C6 C5 88.5(3) . . . . ?
C13 N1 C6 C5 -80.1(3) . . . . ?
C6 C1 C7 C8 139.0(3) . . . . ?
C2 C1 C7 C8 -43.9(4) . . . . ?
C6 C1 C7 C9 -96.5(4) . . . . ?
C2 C1 C7 C9 80.6(4) . . . . ?
C4 C5 C10 C11 66.6(4) . . . . ?
C6 C5 C10 C11 -110.8(3) . . . . ?
C4 C5 C10 C12 -59.0(4) . . . . ?
C6 C5 C10 C12 123.7(3) . . . . ?
C15 N1 C13 C14 -0.3(3) . . . . ?
C6 N1 C13 C14 169.5(2) . . . . ?
N1 C13 C14 N2 0.1(3) . . . . ?
C15 N2 C14 C13 0.1(3) . . . . ?
C16 N2 C14 C13 -175.2(2) . . . . ?
C13 N1 C15 N2 0.3(3) . . . . ?
C6 N1 C15 N2 -169.6(2) . . . . ?
C13 N1 C15 Ni1 -175.5(2) . . . . ?
C6 N1 C15 Ni1 14.6(4) . . . . ?
C14 N2 C15 N1 -0.2(3) . . . . ?
C16 N2 C15 N1 175.2(2) . . . . ?
C14 N2 C15 Ni1 176.20(18) . . . . ?
C16 N2 C15 Ni1 -8.4(3) . . . . ?
Cl1 Ni1 C15 N1 -96.0(3) . . . . ?
Cl2 Ni1 C15 N1 92.7(3) . . . . ?
Ni2 Ni1 C15 N1 147.1(2) . . . . ?
Cl1 Ni1 C15 N2 88.8(2) . . . . ?
Cl2 Ni1 C15 N2 -82.5(2) . . . . ?
Ni2 Ni1 C15 N2 -28.1(5) . . . . ?
C15 N2 C16 C21 102.1(3) . . . . ?
C14 N2 C16 C21 -83.2(3) . . . . ?
C15 N2 C16 C17 -78.5(3) . . . . ?
C14 N2 C16 C17 96.3(3) . . . . ?
C21 C16 C17 C18 2.2(4) . . . . ?
N2 C16 C17 C18 -177.2(2) . . . . ?
C21 C16 C17 C22 178.7(2) . . . . ?
N2 C16 C17 C22 -0.8(4) . . . . ?
C16 C17 C18 C19 -0.1(4) . . . . ?
C22 C17 C18 C19 -176.6(3) . . . . ?
C17 C18 C19 C20 -0.9(5) . . . . ?
C18 C19 C20 C21 -0.1(5) . . . . ?
C19 C20 C21 C16 2.0(4) . . . . ?
C19 C20 C21 C25 -179.7(3) . . . . ?
C17 C16 C21 C20 -3.1(4) . . . . ?
N2 C16 C21 C20 176.3(2) . . . . ?
C17 C16 C21 C25 178.6(3) . . . . ?
N2 C16 C21 C25 -1.9(4) . . . . ?
C18 C17 C22 C23 -36.0(4) . . . . ?
C16 C17 C22 C23 147.7(3) . . . . ?
C18 C17 C22 C24 88.8(3) . . . . ?
C16 C17 C22 C24 -87.5(3) . . . . ?
C20 C21 C25 C26 48.4(4) . . . . ?
C16 C21 C25 C26 -133.4(3) . . . . ?
C20 C21 C25 C27 -75.1(4) . . . . ?
C16 C21 C25 C27 103.1(3) . . . . ?
C33 C28 C29 C30 0.4(5) . . . . ?
C34 C28 C29 C30 -178.8(3) . . . . ?
C28 C29 C30 C31 -0.3(5) . . . . ?
C29 C30 C31 C32 0.2(5) . . . . ?
C30 C31 C32 C33 -0.3(5) . . . . ?
C30 C31 C32 C37 -178.7(3) . . . . ?
C29 C28 C33 C32 -0.5(4) . . . . ?
C34 C28 C33 C32 178.7(3) . . . . ?
C29 C28 C33 N3 179.7(3) . . . . ?
C34 C28 C33 N3 -1.1(4) . . . . ?
C31 C32 C33 C28 0.4(4) . . . . ?
C37 C32 C33 C28 178.8(3) . . . . ?
C31 C32 C33 N3 -179.8(3) . . . . ?
C37 C32 C33 N3 -1.4(4) . . . . ?
C42 N3 C33 C28 -81.9(3) . . . . ?
C40 N3 C33 C28 94.4(3) . . . . ?
C42 N3 C33 C32 98.3(3) . . . . ?
C40 N3 C33 C32 -85.4(3) . . . . ?
C29 C28 C34 C36 72.6(4) . . . . ?
C33 C28 C34 C36 -106.5(4) . . . . ?
C29 C28 C34 C35 -51.6(5) . . . . ?
C33 C28 C34 C35 129.3(4) . . . . ?
C31 C32 C37 C38 83.9(4) . . . . ?
C33 C32 C37 C38 -94.4(4) . . . . ?
C31 C32 C37 C39 -37.7(4) . . . . ?
C33 C32 C37 C39 144.0(3) . . . . ?
C42 N3 C40 C41 0.1(4) . . . . ?
C33 N3 C40 C41 -176.5(3) . . . . ?
N3 C40 C41 N4 -0.6(3) . . . . ?
C42 N4 C41 C40 0.9(3) . . . . ?
C43 N4 C41 C40 174.3(3) . . . . ?
C40 N3 C42 N4 0.4(3) . . . . ?
C33 N3 C42 N4 177.0(2) . . . . ?
C40 N3 C42 Ni2 -179.7(2) . . . . ?
C33 N3 C42 Ni2 -3.0(4) . . . . ?
C41 N4 C42 N3 -0.7(3) . . . . ?
C43 N4 C42 N3 -174.3(2) . . . . ?
C41 N4 C42 Ni2 179.3(2) . . . . ?
C43 N4 C42 Ni2 5.8(4) . . . . ?
Cl2 Ni2 C42 N3 -174.33(19) . . . . ?
Cl1 Ni2 C42 N3 4.6(3) . . . . ?
Ni1 Ni2 C42 N3 71.2(10) . . . . ?
Cl2 Ni2 C42 N4 5.6(3) . . . . ?
Cl1 Ni2 C42 N4 -175.5(2) . . . . ?
Ni1 Ni2 C42 N4 -108.8(8) . . . . ?
C42 N4 C43 C44 -95.2(3) . . . . ?
C41 N4 C43 C44 92.1(3) . . . . ?
C42 N4 C43 C48 85.6(3) . . . . ?
C41 N4 C43 C48 -87.2(4) . . . . ?
C48 C43 C44 C45 -2.0(5) . . . . ?
N4 C43 C44 C45 178.7(3) . . . . ?
C48 C43 C44 C49 179.4(3) . . . . ?
N4 C43 C44 C49 0.2(4) . . . . ?
C43 C44 C45 C46 1.2(5) . . . . ?
C49 C44 C45 C46 179.7(3) . . . . ?
C44 C45 C46 C47 -0.3(6) . . . . ?
C45 C46 C47 C48 0.2(6) . . . . ?
C46 C47 C48 C43 -1.0(5) . . . . ?
C46 C47 C48 C52 -179.6(4) . . . . ?
C44 C43 C48 C47 1.9(5) . . . . ?
N4 C43 C48 C47 -178.8(3) . . . . ?
C44 C43 C48 C52 -179.5(3) . . . . ?
N4 C43 C48 C52 -0.2(4) . . . . ?
C43 C44 C49 C51 -144.1(3) . . . . ?
C45 C44 C49 C51 37.5(5) . . . . ?
C43 C44 C49 C50 91.5(4) . . . . ?
C45 C44 C49 C50 -86.9(4) . . . . ?
C47 C48 C52 C54 -55.7(5) . . . . ?
C43 C48 C52 C54 125.8(4) . . . . ?
C47 C48 C52 C53 69.1(4) . . . . ?
C43 C48 C52 C53 -109.5(4) . . . . ?
